data_7151231
loop_
_publ_author_name
'Davies, Stephen G.'
'Garner, A. Christopher'
'Roberts, Paul M.'
'Smith, Andrew D.'
'Sweet, Miles J.'
'Thomson, James E.'

_publ_section_title
;
 Oxazinanones as chiral auxiliaries: synthesis and evaluation in
 enolate alkylations and aldol reactions.
;
_journal_issue 14
_journal_name_full 'Organic &amp; biomolecular chemistry'
_journal_page_first 2753
_journal_page_last 2768
_journal_paper_doi 10.1039/b604073j
_journal_volume 4
_journal_year 2006
_chemical_absolute_configuration unk
_chemical_compound_source
;
?
;
_chemical_formula_moiety ' C10 H11 N1 O2 '
_chemical_formula_sum 'C10 H11 N O2'
_chemical_formula_weight 177.20
_chemical_melting_point ?
_chemical_name_systematic
;
?
;
_space_group_IT_number 19
_symmetry_cell_setting orthorhombic
_symmetry_space_group_name_Hall 'P 2ac 2ab'
_symmetry_space_group_name_H-M 'P 21 21 21'
_atom_sites_solution_hydrogens geom
_atom_sites_solution_primary direct
_audit_creation_date 03-12-05
_audit_creation_method CRYSTALS_ver_12-03-99
_cell_angle_alpha 90
_cell_angle_beta 90
_cell_angle_gamma 90
_cell_formula_units_Z 4
_cell_length_a 5.9454(2)
_cell_length_b 8.1078(3)
_cell_length_c 18.0676(6)
_cell_measurement_reflns_used 1136
_cell_measurement_temperature 190
_cell_measurement_theta_max 27
_cell_measurement_theta_min 5
_cell_volume 870.93(5)
_computing_cell_refinement
;
Denzo/Scalepack (Otwinowski & Minor, 1996)
;
_computing_data_collection
;
COLLECT (Nonius BV, 1997)
;
_computing_data_reduction
;
Denzo/Scalepack (Otwinowski & Minor, 1996)
;
_computing_molecular_graphics
;
CAMERON (Watkin et al 1996)
;
_computing_publication_material
;
CRYSTALS (Watkin et al 2001)
;
_computing_structure_refinement
;
CRYSTALS (Watkin et al 2001)
;
_computing_structure_solution
;
SIR92 (Altomare et al, 1994)
;
_diffrn_ambient_temperature 190
_diffrn_measured_fraction_theta_full 0.986
_diffrn_measured_fraction_theta_max 0.984
_diffrn_measurement_device_type
;
Enraf Nonius Kappa CCD
;
_diffrn_measurement_method \w
_diffrn_radiation_monochromator graphite
_diffrn_radiation_type 'Mo K\a'
_diffrn_radiation_wavelength 0.71073
_diffrn_reflns_av_R_equivalents 0.01
_diffrn_reflns_limit_h_max 7
_diffrn_reflns_limit_h_min -7
_diffrn_reflns_limit_k_max 10
_diffrn_reflns_limit_k_min -10
_diffrn_reflns_limit_l_max 23
_diffrn_reflns_limit_l_min -23
_diffrn_reflns_number 1966
_diffrn_reflns_theta_full 27.126
_diffrn_reflns_theta_max 27.469
_diffrn_reflns_theta_min 5.167
_diffrn_standards_decay_% 0.00
_diffrn_standards_interval_count 0
_diffrn_standards_interval_time 0
_diffrn_standards_number 0
_exptl_absorpt_coefficient_mu 0.095
_exptl_absorpt_correction_T_max 1.00
_exptl_absorpt_correction_T_min 0.99
_exptl_absorpt_correction_type multi-scan
_exptl_absorpt_process_details
;
Denzo/Scalepack (Otwinowski & Minor, 1996)
;
_exptl_crystal_colour ' colourless '
_exptl_crystal_density_diffrn 1.351
_exptl_crystal_density_meas ?
_exptl_crystal_description ' plate '
_exptl_crystal_F_000 376.000
_exptl_crystal_size_max 0.10
_exptl_crystal_size_mid 0.10
_exptl_crystal_size_min 0.05
_refine_diff_density_max 0.17
_refine_diff_density_min -0.13
_refine_ls_extinction_method None
_refine_ls_goodness_of_fit_ref 1.0885
_refine_ls_hydrogen_treatment constr
_refine_ls_matrix_type full
_refine_ls_number_parameters 118
_refine_ls_number_reflns 1056
_refine_ls_R_factor_all 0.0317
_refine_ls_R_factor_gt 0.0280
_refine_ls_shift/su_max 0.000493
_refine_ls_structure_factor_coef F
_refine_ls_weighting_details
;
Method = Prince modified Chebychev polynomial, (Watkin, 1994)
W = [weight] * [1-(deltaF/6*sigmaF)^2]^2

0.792 0.266 0.394
;
_refine_ls_weighting_scheme calc
_refine_ls_wR_factor_all 0.0361
_refine_ls_wR_factor_gt 0.0326
_refine_ls_wR_factor_ref 0.0326
_reflns_limit_h_max 7
_reflns_limit_h_min 0
_reflns_limit_k_max 10
_reflns_limit_k_min 0
_reflns_limit_l_max 23
_reflns_limit_l_min 0
_reflns_number_gt 1056
_reflns_number_total 1167
_reflns_threshold_expression I>3.00u(I)
_cod_data_source_file b604073j.txt
_cod_data_source_block compound_1
_cod_depositor_comments
;
The following automatic conversions were performed:
'_symmetry_cell_setting' value 'Orthorhombic ' changed to 'orthorhombic'
according to '/home/adriana/struct/CIF-dictionaries/cif_core.dic'
dictionary named 'cif_core.dic' version 2.4.1 from 2010-06-29.

Automatic conversion script
Id: cif_fix_enum 1555 2011-01-17 13:19:09Z saulius 

The following automatic conversions were performed:

'_chemical_melting_point' value 'not measured' was changed to '?' -
the value is undefined or not given.

Automatic conversion script
Id: cif_fix_values 1569 2011-02-09 13:29:24Z adriana 
;
_cod_original_sg_symbol_H-M 'P 21 21 21 '
_cod_original_formula_sum ' C10 H11 N1 O2 '
_cod_database_code 7151231

loop_
_symmetry_equiv_pos_as_xyz
x,y,z
x+1/2,-y+1/2,-z
-x,y+1/2,-z+1/2
-x+1/2,-y,z+1/2

loop_
_atom_site_label
_atom_site_type_symbol
_atom_site_fract_x
_atom_site_fract_y
_atom_site_fract_z
_atom_site_U_iso_or_equiv
_atom_site_occupancy
_atom_site_adp_type
_atom_site_attached_hydrogens
C1 C -0.2353(2) 0.05836(17) -0.88061(8) 0.0232 1.0000 Uani .
C2 C -0.2483(2) -0.12751(17) -0.89226(7) 0.0212 1.0000 Uani .
C3 C -0.4451(3) -0.2081(2) -0.87064(8) 0.0274 1.0000 Uani .
C4 C -0.4687(3) -0.37718(19) -0.88066(8) 0.0306 1.0000 Uani .
C5 C -0.2952(3) -0.46739(18) -0.91205(8) 0.0302 1.0000 Uani .
C6 C -0.0990(3) -0.38925(19) -0.93351(8) 0.0287 1.0000 Uani .
C7 C -0.0755(3) -0.21851(17) -0.92382(8) 0.0245 1.0000 Uani .
N8 N -0.0530(2) 0.13509(14) -0.92265(6) 0.0236 1.0000 Uani .
C9 C 0.1398(2) 0.19503(17) -0.89593(8) 0.0236 1.0000 Uani .
O10 O 0.18796(19) 0.17340(16) -0.82354(6) 0.0354 1.0000 Uani .
C11 C 0.0373(3) 0.0758(2) -0.77831(8) 0.0345 1.0000 Uani .
H11 H -0.3844 0.1017 -0.8999 0.0287 1.0000 Uiso .
C12 C -0.2038(3) 0.1044(2) -0.79952(8) 0.0315 1.0000 Uani .
O13 O 0.27914(19) 0.26922(14) -0.93345(6) 0.0335 1.0000 Uani .
H31 H -0.5717 -0.1426 -0.8476 0.0349 1.0000 Uiso .
H41 H -0.6099 -0.4338 -0.8646 0.0367 1.0000 Uiso .
H51 H -0.3158 -0.5889 -0.9196 0.0381 1.0000 Uiso .
H61 H 0.0270 -0.4544 -0.9566 0.0348 1.0000 Uiso .
H71 H 0.0667 -0.1605 -0.9403 0.0300 1.0000 Uiso .
H81 H -0.0805 0.1642 -0.9707 0.0500 1.0000 Uiso .
H111 H 0.0731 -0.0447 -0.7852 0.0409 1.0000 Uiso .
H112 H 0.0597 0.1046 -0.7247 0.0409 1.0000 Uiso .
H121 H -0.2421 0.2253 -0.7920 0.0388 1.0000 Uiso .
H122 H -0.3068 0.0372 -0.7676 0.0388 1.0000 Uiso .

loop_
_atom_site_aniso_label
_atom_site_aniso_U_11
_atom_site_aniso_U_22
_atom_site_aniso_U_33
_atom_site_aniso_U_23
_atom_site_aniso_U_13
_atom_site_aniso_U_12
C1 0.0192(6) 0.0231(6) 0.0273(6) 0.0009(5) 0.0008(5) 0.0002(6)
C2 0.0219(7) 0.0225(6) 0.0192(6) 0.0014(5) -0.0018(5) -0.0003(5)
C3 0.0234(7) 0.0307(7) 0.0282(7) -0.0020(6) 0.0020(6) -0.0016(6)
C4 0.0309(8) 0.0314(8) 0.0295(7) 0.0031(6) -0.0011(6) -0.0106(7)
C5 0.0410(9) 0.0234(6) 0.0264(6) -0.0005(5) -0.0071(7) -0.0023(7)
C6 0.0334(8) 0.0265(7) 0.0263(7) -0.0015(6) -0.0008(6) 0.0061(6)
C7 0.0230(7) 0.0268(7) 0.0237(6) 0.0015(5) 0.0004(6) 0.0018(6)
N8 0.0269(6) 0.0235(5) 0.0203(5) 0.0031(4) -0.0003(5) -0.0032(5)
C9 0.0244(7) 0.0218(6) 0.0246(6) 0.0008(6) 0.0008(6) 0.0016(6)
O10 0.0308(6) 0.0490(7) 0.0265(5) 0.0059(5) -0.0064(5) -0.0102(6)
C11 0.046(1) 0.0376(8) 0.0200(6) 0.0032(6) -0.0017(7) -0.0057(8)
C12 0.0359(8) 0.0305(7) 0.0279(7) -0.0066(6) 0.0110(7) -0.0048(7)
O13 0.0303(6) 0.0350(6) 0.0353(5) 0.0048(5) 0.0054(5) -0.0074(5)

loop_
_atom_type_symbol
_atom_type_scat_dispersion_real
_atom_type_scat_dispersion_imag
_atom_type_scat_Cromer_Mann_a1
_atom_type_scat_Cromer_Mann_b1
_atom_type_scat_Cromer_Mann_a2
_atom_type_scat_Cromer_Mann_b2
_atom_type_scat_Cromer_Mann_a3
_atom_type_scat_Cromer_Mann_b3
_atom_type_scat_Cromer_Mann_a4
_atom_type_scat_Cromer_Mann_b4
_atom_type_scat_Cromer_Mann_c
_atom_type_scat_source
'C ' 0.0033 0.0016 2.3100 20.8439 1.0200 10.2075 1.5886 0.5687 0.8650 51.6512 0.2156 International_Tables_Vol_IV_Table_2.2B
'H ' 0.0000 0.0000 0.4930 10.5109 0.3229 26.1257 0.1402 3.1424 0.0408 57.7998 0.0030 International_Tables_Vol_IV_Table_2.2B
'N ' 0.0061 0.0033 12.2126 0.0057 3.1322 9.8933 2.0125 28.9975 1.1663 0.5826 -11.5290 International_Tables_Vol_IV_Table_2.2B
'O ' 0.0106 0.0060 3.0485 13.2771 2.2868 5.7011 1.5463 0.3239 0.8670 32.9089 0.2508 International_Tables_Vol_IV_Table_2.2B

loop_
_geom_angle_atom_site_label_1
_geom_angle_site_symmetry_1
_geom_angle_atom_site_label_2
_geom_angle_site_symmetry_2
_geom_angle_atom_site_label_3
_geom_angle_site_symmetry_3
_geom_angle
_geom_angle_publ_flag
C2 . C1 . N8 . 112.74(12) yes
C2 . C1 . H11 . 104.528 no
N8 . C1 . H11 . 108.740 no
C2 . C1 . C12 . 112.44(11) yes
N8 . C1 . C12 . 107.71(11) yes
H11 . C1 . C12 . 110.643 no
C1 . C2 . C3 . 117.82(13) yes
C1 . C2 . C7 . 123.06(13) yes
C3 . C2 . C7 . 119.12(13) yes
C2 . C3 . C4 . 120.66(15) yes
C2 . C3 . H31 . 119.564 no
C4 . C3 . H31 . 119.779 no
C3 . C4 . C5 . 119.91(15) yes
C3 . C4 . H41 . 120.000 no
C5 . C4 . H41 . 120.087 no
C4 . C5 . C6 . 120.06(13) yes
C4 . C5 . H51 . 118.891 no
C6 . C5 . H51 . 121.041 no
C5 . C6 . C7 . 120.07(15) yes
C5 . C6 . H61 . 120.221 no
C7 . C6 . H61 . 119.709 no
C2 . C7 . C6 . 120.19(15) yes
C2 . C7 . H71 . 119.470 no
C6 . C7 . H71 . 120.335 no
C1 . N8 . C9 . 127.10(12) yes
C1 . N8 . H81 . 118.059 no
C9 . N8 . H81 . 113.756 no
N8 . C9 . O10 . 119.00(12) yes
N8 . C9 . O13 . 123.91(13) yes
O10 . C9 . O13 . 117.09(13) yes
C9 . O10 . C11 . 119.12(12) yes
O10 . C11 . C12 . 111.21(13) yes
O10 . C11 . H111 . 109.275 no
C12 . C11 . H111 . 108.656 no
O10 . C11 . H112 . 109.576 no
C12 . C11 . H112 . 109.635 no
H111 . C11 . H112 . 108.436 no
C1 . C12 . C11 . 108.94(13) yes
C1 . C12 . H121 . 109.777 no
C11 . C12 . H121 . 109.197 no
C1 . C12 . H122 . 110.150 no
C11 . C12 . H122 . 110.627 no
H121 . C12 . H122 . 108.132 no

loop_
_geom_bond_atom_site_label_1
_geom_bond_site_symmetry_1
_geom_bond_atom_site_label_2
_geom_bond_site_symmetry_2
_geom_bond_distance
_geom_bond_publ_flag
C1 . C2 . 1.5236(19) yes
C1 . N8 . 1.4623(18) yes
C1 . H11 . 1.016 no
C1 . C12 . 1.524(2) yes
C2 . C3 . 1.396(2) yes
C2 . C7 . 1.387(2) yes
C3 . C4 . 1.390(2) yes
C3 . H31 . 1.011 no
C4 . C5 . 1.386(2) yes
C4 . H41 . 1.000 no
C5 . C6 . 1.383(2) yes
C5 . H51 . 1.002 no
C6 . C7 . 1.402(2) yes
C6 . H61 . 1.007 no
C7 . H71 . 1.013 no
N8 . C9 . 1.3355(19) yes
N8 . H81 . 0.914 no
C9 . O10 . 1.3504(17) yes
C9 . O13 . 1.2277(17) yes
O10 . C11 . 1.448(2) yes
C11 . C12 . 1.502(3) yes
C11 . H111 . 1.007 no
C11 . H112 . 1.006 no
C12 . H121 . 1.015 no
C12 . H122 . 1.002 no

loop_
_cod_related_entry_id
_cod_related_entry_database
_cod_related_entry_code
1 ChemSpider 9703223
